data_7244817
loop_
_publ_author_name
'Hatcher, Lauren E.'
'Coulson, Ben A.'

_publ_section_title
;
 Exploring the influence of polymorphism and chromophore co-ligands on
 linkage isomer photoswitching in [Pd(bpy4dca)(NO2)2]
;
_journal_name_full CrystEngComm
_journal_paper_doi 10.1039/D2CE00213B
_journal_year 2022
_chemical_formula_moiety 'C14 H12 N4 O8 Pd'
_chemical_formula_sum 'C14 H12 N4 O8 Pd'
_chemical_formula_weight 470.68
_chemical_name_systematic
;
Dinitro-(dimethyl 2,2'-bipyridine-4,4'-dicarboxylate)palladium(II)
;
_chemical_properties_physical Light-sensitive,Photo-sensitive
_space_group_crystal_system monoclinic
_space_group_IT_number 14
_space_group_name_Hall '-P 2yn'
_space_group_name_H-M_alt 'P 1 21/n 1'
_atom_sites_solution_hydrogens geom
_audit_creation_method SHELXL-2018/3
_audit_update_record
;
2022-02-14 deposited with the CCDC.	2022-03-25 downloaded from the CCDC.
;
_cell_angle_alpha 90
_cell_angle_beta 95.023(3)
_cell_angle_gamma 90
_cell_formula_units_Z 4
_cell_length_a 8.5278(3)
_cell_length_b 7.7446(3)
_cell_length_c 24.9228(8)
_cell_measurement_reflns_used 2683
_cell_measurement_temperature 200(2)
_cell_measurement_theta_max 31.2710
_cell_measurement_theta_min 3.5740
_cell_volume 1639.69(10)
_computing_cell_refinement 'CrysAlisPro 1.171.40.67a (Rigaku OD, 2019)'
_computing_data_collection 'CrysAlisPro 1.171.40.67a (Rigaku OD, 2019)'
_computing_data_reduction 'CrysAlisPro 1.171.40.67a (Rigaku OD, 2019)'
_computing_structure_refinement 'SHELXL-2018/3 (Sheldrick, 2018)'
_computing_structure_solution 'SHELXT 2018/2 (Sheldrick, 2018)'
_diffrn_ambient_temperature 200(2)
_diffrn_detector_area_resol_mean 10.3795
_diffrn_measured_fraction_theta_full 0.996
_diffrn_measured_fraction_theta_max 0.996
_diffrn_measurement_device_type 'Xcalibur, Atlas, Gemini ultra'
_diffrn_measurement_method '\w scans'
_diffrn_radiation_type MoK\a
_diffrn_radiation_wavelength 0.71073
_diffrn_reflns_av_R_equivalents 0.0399
_diffrn_reflns_av_unetI/netI 0.0628
_diffrn_reflns_Laue_measured_fraction_full 0.996
_diffrn_reflns_Laue_measured_fraction_max 0.996
_diffrn_reflns_limit_h_max 10
_diffrn_reflns_limit_h_min -10
_diffrn_reflns_limit_k_max 9
_diffrn_reflns_limit_k_min -8
_diffrn_reflns_limit_l_max 30
_diffrn_reflns_limit_l_min -31
_diffrn_reflns_number 7216
_diffrn_reflns_point_group_measured_fraction_full 0.996
_diffrn_reflns_point_group_measured_fraction_max 0.996
_diffrn_reflns_theta_full 25.242
_diffrn_reflns_theta_max 26.372
_diffrn_reflns_theta_min 3.560
_diffrn_source 'fine-focus sealed X-ray tube'
_diffrn_source_type 'Enhance (Mo) X-ray Source'
_exptl_absorpt_coefficient_mu 1.187
_exptl_absorpt_correction_T_max 1.00000
_exptl_absorpt_correction_T_min 0.80977
_exptl_absorpt_correction_type multi-scan
_exptl_absorpt_process_details
;
CrysAlisPro 1.171.41.107a (Rigaku Oxford Diffraction, 2021)
Empirical absorption correction using spherical harmonics,
implemented in SCALE3 ABSPACK scaling algorithm.
;
_exptl_crystal_colour yellow
_exptl_crystal_density_diffrn 1.907
_exptl_crystal_description block
_exptl_crystal_F_000 936
_exptl_crystal_recrystallization_method 'Re-crystallisation from solvent: Acetonitrile/water'
_exptl_crystal_size_max 0.300
_exptl_crystal_size_mid 0.200
_exptl_crystal_size_min 0.100
_refine_diff_density_max 0.647
_refine_diff_density_min -0.569
_refine_diff_density_rms 0.109
_refine_ls_extinction_method none
_refine_ls_goodness_of_fit_ref 1.033
_refine_ls_hydrogen_treatment constr
_refine_ls_matrix_type full
_refine_ls_number_parameters 253
_refine_ls_number_reflns 3345
_refine_ls_number_restraints 237
_refine_ls_restrained_S_all 1.019
_refine_ls_R_factor_all 0.0609
_refine_ls_R_factor_gt 0.0382
_refine_ls_shift/su_max 0.001
_refine_ls_shift/su_mean 0.000
_refine_ls_structure_factor_coef Fsqd
_refine_ls_weighting_details 'w=1/[\s^2^(Fo^2^)+(0.0273P)^2^+0.5267P] where P=(Fo^2^+2Fc^2^)/3'
_refine_ls_weighting_scheme calc
_refine_ls_wR_factor_gt 0.0709
_refine_ls_wR_factor_ref 0.0804
_reflns_Friedel_coverage 0.000
_reflns_number_gt 2545
_reflns_number_total 3345
_reflns_threshold_expression 'I > 2\s(I)'
_cod_data_source_file d2ce00213b3.cif
_cod_data_source_block Poly2_GS_200K
_cod_original_sg_symbol_H-M 'P 21/n'
_cod_database_code 7244817
_shelx_shelxl_version_number 2018/3
_shelx_space_group_comment
;
The symmetry employed for this shelxl refinement is uniquely defined
by the following loop, which should always be used as a source of
symmetry information in preference to the above space-group names.
They are only intended as comments.
;
_shelx_estimated_absorpt_t_min 0.717
_shelx_estimated_absorpt_t_max 0.890

loop_
_space_group_symop_operation_xyz
'x, y, z'
'-x+1/2, y+1/2, -z+1/2'
'-x, -y, -z'
'x-1/2, -y-1/2, z-1/2'

loop_
_atom_site_label
_atom_site_type_symbol
_atom_site_fract_x
_atom_site_fract_y
_atom_site_fract_z
_atom_site_U_iso_or_equiv
_atom_site_adp_type
_atom_site_occupancy
_atom_site_site_symmetry_order
_atom_site_calc_flag
_atom_site_refinement_flags_posn
_atom_site_refinement_flags_adp
_atom_site_refinement_flags_occupancy
_atom_site_disorder_assembly
_atom_site_disorder_group
Pd1 Pd 0.28031(4) 0.55800(4) 0.50659(2) 0.02276(11) Uani 1 1 d . . . . .
O1 O 0.4229(5) 0.7754(5) 0.43342(17) 0.0752(13) Uani 1 1 d . . . . .
O2 O 0.2300(5) 0.8921(4) 0.46483(15) 0.0613(11) Uani 1 1 d . . . . .
O5 O 0.6502(4) 0.9635(4) 0.73609(12) 0.0460(9) Uani 1 1 d . . . . .
O6 O 0.5778(3) 0.7106(3) 0.76951(11) 0.0303(7) Uani 1 1 d . . . . .
O7 O 0.2313(3) -0.0166(3) 0.72185(11) 0.0295(7) Uani 1 1 d . . . . .
O8 O 0.0527(4) -0.1267(3) 0.66014(12) 0.0367(8) Uani 1 1 d . . . . .
N1 N 0.3165(4) 0.7684(4) 0.46259(14) 0.0310(8) Uani 1 1 d . . . . .
N3 N 0.3840(4) 0.6566(4) 0.57660(13) 0.0233(7) Uani 1 1 d . . . . .
N4 N 0.2432(4) 0.3573(4) 0.55737(12) 0.0220(7) Uani 1 1 d . . . . .
C1 C 0.4594(5) 0.8077(5) 0.58296(17) 0.0279(9) Uani 1 1 d . . . . .
H1 H 0.467535 0.878848 0.552276 0.033 Uiso 1 1 calc R U . . .
C2 C 0.5256(5) 0.8643(5) 0.63228(17) 0.0293(9) Uani 1 1 d . . . . .
H2 H 0.578659 0.972255 0.635264 0.035 Uiso 1 1 calc R U . . .
C3 C 0.5142(5) 0.7627(5) 0.67729(16) 0.0246(8) Uani 1 1 d . . . . .
C4 C 0.4379(5) 0.6040(5) 0.67097(15) 0.0228(8) Uani 1 1 d . . . . .
H4 H 0.430012 0.530586 0.701150 0.027 Uiso 1 1 calc R U . . .
C5 C 0.3738(5) 0.5542(5) 0.62056(15) 0.0217(7) Uani 1 1 d . . . . .
C6 C 0.2933(5) 0.3876(5) 0.60957(16) 0.0225(8) Uani 1 1 d . . . . .
C7 C 0.2679(5) 0.2662(5) 0.64903(16) 0.0241(8) Uani 1 1 d . . . . .
H7 H 0.302607 0.288509 0.685646 0.029 Uiso 1 1 calc R U . . .
C8 C 0.1923(5) 0.1137(5) 0.63482(16) 0.0231(8) Uani 1 1 d . . . . .
C9 C 0.1430(5) 0.0839(5) 0.58105(16) 0.0285(9) Uani 1 1 d . . . . .
H9 H 0.091077 -0.020576 0.570181 0.034 Uiso 1 1 calc R U . . .
C10 C 0.1710(5) 0.2095(5) 0.54371(16) 0.0294(9) Uani 1 1 d . . . . .
H10 H 0.137293 0.189578 0.506882 0.035 Uiso 1 1 calc R U . . .
C11 C 0.5889(5) 0.8256(5) 0.73022(16) 0.0260(8) Uani 1 1 d . . . . .
C12 C 0.6603(6) 0.7561(6) 0.82111(17) 0.0390(11) Uani 1 1 d . . . . .
H12A H 0.768688 0.789519 0.815794 0.059 Uiso 1 1 calc R U . . .
H12B H 0.661330 0.656582 0.845404 0.059 Uiso 1 1 calc R U . . .
H12C H 0.606403 0.853005 0.836896 0.059 Uiso 1 1 calc R U . . .
C13 C 0.1630(5) -0.0158(5) 0.67767(16) 0.0234(8) Uani 1 1 d . . . . .
C14 C 0.0080(6) -0.2566(5) 0.69818(18) 0.0426(12) Uani 1 1 d . . . . .
H14A H -0.067535 -0.336957 0.679802 0.064 Uiso 1 1 calc R U . . .
H14B H -0.040433 -0.199998 0.727800 0.064 Uiso 1 1 calc R U . . .
H14C H 0.101747 -0.320161 0.712560 0.064 Uiso 1 1 calc R U . . .
O3 O 0.2548(4) 0.4310(5) 0.40049(15) 0.0407(10) Uani 0.815(5) 1 d D . P A 1
O4 O 0.0389(4) 0.4071(6) 0.43678(16) 0.0437(11) Uani 0.815(5) 1 d D . P A 1
N2 N 0.1758(4) 0.4500(4) 0.43943(13) 0.0301(7) Uani 0.815(5) 1 d D . P A 1
O3A O 0.2285(19) 0.3254(18) 0.4186(6) 0.0407(10) Uani 0.185(5) 1 d D . P A 2
O4A O 0.0479(15) 0.508(2) 0.4222(7) 0.0437(11) Uani 0.185(5) 1 d D . P A 2
N2A N 0.1758(4) 0.4500(4) 0.43943(13) 0.0301(7) Uani 0.185(5) 1 d D . P A 2

loop_
_atom_site_aniso_label
_atom_site_aniso_U_11
_atom_site_aniso_U_22
_atom_site_aniso_U_33
_atom_site_aniso_U_23
_atom_site_aniso_U_13
_atom_site_aniso_U_12
Pd1 0.02580(18) 0.02569(17) 0.01668(16) 0.00205(13) 0.00128(12) 0.00264(14)
O1 0.062(2) 0.070(2) 0.100(3) 0.050(2) 0.045(2) 0.023(2)
O2 0.081(3) 0.0433(18) 0.063(3) 0.0184(17) 0.024(2) 0.0278(17)
O5 0.068(2) 0.0368(15) 0.0332(18) -0.0079(14) 0.0053(17) -0.0243(15)
O6 0.0365(17) 0.0295(14) 0.0235(13) -0.0031(11) -0.0047(12) -0.0063(13)
O7 0.0342(17) 0.0324(15) 0.0213(13) 0.0007(12) -0.0015(11) -0.0036(13)
O8 0.0509(19) 0.0281(14) 0.0290(17) 0.0059(12) -0.0089(14) -0.0149(13)
N1 0.0334(19) 0.0329(16) 0.0257(19) 0.0063(15) -0.0029(13) 0.0028(13)
N3 0.0255(18) 0.0239(14) 0.0205(15) 0.0023(11) 0.0024(13) 0.0016(12)
N4 0.0247(18) 0.0228(14) 0.0181(14) -0.0004(12) -0.0009(12) 0.0033(12)
C1 0.033(2) 0.0253(16) 0.0260(18) 0.0035(15) 0.0055(16) -0.0013(15)
C2 0.035(2) 0.0233(19) 0.0299(17) -0.0003(14) 0.0045(15) -0.0034(17)
C3 0.025(2) 0.0247(16) 0.0247(16) -0.0037(12) 0.0038(14) 0.0020(14)
C4 0.028(2) 0.0229(16) 0.0173(16) 0.0005(13) 0.0017(14) 0.0015(14)
C5 0.0229(19) 0.0236(15) 0.0187(15) -0.0008(11) 0.0022(13) 0.0016(13)
C6 0.025(2) 0.0228(15) 0.0196(15) -0.0027(12) -0.0003(13) 0.0033(13)
C7 0.027(2) 0.0257(16) 0.0193(18) -0.0023(13) 0.0006(16) 0.0008(14)
C8 0.025(2) 0.0221(15) 0.0217(16) -0.0013(12) -0.0004(14) 0.0023(13)
C9 0.037(2) 0.0234(19) 0.0239(17) -0.0037(13) -0.0041(15) -0.0027(17)
C10 0.038(2) 0.0293(16) 0.0199(19) -0.0028(13) -0.0050(17) -0.0020(15)
C11 0.027(2) 0.0249(15) 0.0262(16) -0.0052(12) 0.0042(14) -0.0005(13)
C12 0.043(3) 0.046(3) 0.026(2) -0.0073(19) -0.0089(18) -0.003(2)
C13 0.031(2) 0.0181(16) 0.0209(14) -0.0028(13) 0.0003(13) 0.0008(13)
C14 0.059(3) 0.033(2) 0.034(3) 0.0106(18) -0.006(2) -0.017(2)
O3 0.045(2) 0.053(2) 0.0255(19) -0.0060(17) 0.0083(15) 0.0065(18)
O4 0.0286(14) 0.070(3) 0.031(2) -0.0037(19) -0.0017(14) 0.0002(15)
N2 0.0289(14) 0.0408(17) 0.0206(15) -0.0024(13) 0.0015(12) 0.0036(13)
O3A 0.045(2) 0.053(2) 0.0255(19) -0.0060(17) 0.0083(15) 0.0065(18)
O4A 0.0286(14) 0.070(3) 0.031(2) -0.0037(19) -0.0017(14) 0.0002(15)
N2A 0.0289(14) 0.0408(17) 0.0206(15) -0.0024(13) 0.0015(12) 0.0036(13)

loop_
_atom_type_symbol
_atom_type_description
_atom_type_scat_dispersion_real
_atom_type_scat_dispersion_imag
_atom_type_scat_source
C C 0.0033 0.0016 'International Tables Vol C Tables 4.2.6.8 and 6.1.1.4'
H H 0.0000 0.0000 'International Tables Vol C Tables 4.2.6.8 and 6.1.1.4'
N N 0.0061 0.0033 'International Tables Vol C Tables 4.2.6.8 and 6.1.1.4'
O O 0.0106 0.0060 'International Tables Vol C Tables 4.2.6.8 and 6.1.1.4'
Pd Pd -0.9988 1.0072 'International Tables Vol C Tables 4.2.6.8 and 6.1.1.4'

loop_
_geom_angle_atom_site_label_1
_geom_angle_atom_site_label_2
_geom_angle_atom_site_label_3
_geom_angle
_geom_angle_site_symmetry_1
_geom_angle_site_symmetry_3
_geom_angle_publ_flag
N1 Pd1 N2A 87.75(14) . . ?
N1 Pd1 N2 87.75(14) . . ?
N1 Pd1 N3 95.06(13) . . ?
N2A Pd1 N3 177.20(13) . . ?
N2 Pd1 N3 177.20(13) . . ?
N1 Pd1 N4 174.90(13) . . ?
N2A Pd1 N4 96.77(13) . . ?
N2 Pd1 N4 96.77(13) . . ?
N3 Pd1 N4 80.43(12) . . ?
C11 O6 C12 115.3(3) . . ?
C13 O8 C14 117.0(3) . . ?
O1 N1 O2 118.8(4) . . ?
O1 N1 Pd1 121.6(3) . . ?
O2 N1 Pd1 119.6(3) . . ?
C1 N3 C5 118.6(3) . . ?
C1 N3 Pd1 126.7(3) . . ?
C5 N3 Pd1 114.7(2) . . ?
C10 N4 C6 119.7(3) . . ?
C10 N4 Pd1 126.0(3) . . ?
C6 N4 Pd1 114.2(2) . . ?
N3 C1 C2 122.6(4) . . ?
N3 C1 H1 118.7 . . ?
C2 C1 H1 118.7 . . ?
C1 C2 C3 119.4(4) . . ?
C1 C2 H2 120.3 . . ?
C3 C2 H2 120.3 . . ?
C2 C3 C4 118.5(4) . . ?
C2 C3 C11 118.4(4) . . ?
C4 C3 C11 123.1(4) . . ?
C5 C4 C3 119.6(4) . . ?
C5 C4 H4 120.2 . . ?
C3 C4 H4 120.2 . . ?
N3 C5 C4 121.4(3) . . ?
N3 C5 C6 114.9(3) . . ?
C4 C5 C6 123.6(3) . . ?
N4 C6 C7 120.5(3) . . ?
N4 C6 C5 115.6(3) . . ?
C7 C6 C5 123.9(4) . . ?
C8 C7 C6 119.7(4) . . ?
C8 C7 H7 120.1 . . ?
C6 C7 H7 120.1 . . ?
C7 C8 C9 119.1(4) . . ?
C7 C8 C13 119.6(4) . . ?
C9 C8 C13 121.3(3) . . ?
C10 C9 C8 118.5(4) . . ?
C10 C9 H9 120.7 . . ?
C8 C9 H9 120.7 . . ?
N4 C10 C9 122.5(4) . . ?
N4 C10 H10 118.8 . . ?
C9 C10 H10 118.8 . . ?
O5 C11 O6 124.5(4) . . ?
O5 C11 C3 123.2(4) . . ?
O6 C11 C3 112.2(3) . . ?
O6 C12 H12A 109.5 . . ?
O6 C12 H12B 109.5 . . ?
H12A C12 H12B 109.5 . . ?
O6 C12 H12C 109.5 . . ?
H12A C12 H12C 109.5 . . ?
H12B C12 H12C 109.5 . . ?
O7 C13 O8 125.1(4) . . ?
O7 C13 C8 124.0(4) . . ?
O8 C13 C8 110.9(3) . . ?
O8 C14 H14A 109.5 . . ?
O8 C14 H14B 109.5 . . ?
H14A C14 H14B 109.5 . . ?
O8 C14 H14C 109.5 . . ?
H14A C14 H14C 109.5 . . ?
H14B C14 H14C 109.5 . . ?
O4 N2 O3 120.9(4) . . ?
O4 N2 Pd1 121.0(3) . . ?
O3 N2 Pd1 118.1(3) . . ?
O3A N2A O4A 120.0(9) . . ?
O3A N2A Pd1 122.6(8) . . ?
O4A N2A Pd1 117.2(8) . . ?

loop_
_geom_bond_atom_site_label_1
_geom_bond_atom_site_label_2
_geom_bond_distance
_geom_bond_site_symmetry_2
_geom_bond_publ_flag
Pd1 N1 2.003(3) . ?
Pd1 N2A 2.008(3) . ?
Pd1 N2 2.008(3) . ?
Pd1 N3 2.035(3) . ?
Pd1 N4 2.047(3) . ?
O1 N1 1.213(5) . ?
O2 N1 1.214(4) . ?
O5 C11 1.193(5) . ?
O6 C11 1.333(5) . ?
O6 C12 1.454(4) . ?
O7 C13 1.200(4) . ?
O8 C13 1.320(5) . ?
O8 C14 1.456(5) . ?
N3 C1 1.338(5) . ?
N3 C5 1.361(5) . ?
N4 C10 1.330(5) . ?
N4 C6 1.354(5) . ?
C1 C2 1.379(5) . ?
C1 H1 0.9500 . ?
C2 C3 1.381(5) . ?
C2 H2 0.9500 . ?
C3 C4 1.393(5) . ?
C3 C11 1.495(5) . ?
C4 C5 1.381(5) . ?
C4 H4 0.9500 . ?
C5 C6 1.476(5) . ?
C6 C7 1.391(5) . ?
C7 C8 1.377(5) . ?
C7 H7 0.9500 . ?
C8 C9 1.389(5) . ?
C8 C13 1.502(5) . ?
C9 C10 1.381(5) . ?
C9 H9 0.9500 . ?
C10 H10 0.9500 . ?
C12 H12A 0.9800 . ?
C12 H12B 0.9800 . ?
C12 H12C 0.9800 . ?
C14 H14A 0.9800 . ?
C14 H14B 0.9800 . ?
C14 H14C 0.9800 . ?
O3 N2 1.237(4) . ?
O4 N2 1.210(4) . ?
O3A N2A 1.202(8) . ?
O4A N2A 1.222(8) . ?

loop_
_geom_hbond_atom_site_label_D
_geom_hbond_atom_site_label_H
_geom_hbond_atom_site_label_A
_geom_hbond_distance_DH
_geom_hbond_distance_HA
_geom_hbond_distance_DA
_geom_hbond_angle_DHA
_geom_hbond_site_symmetry_A
_geom_hbond_publ_flag
C1 H1 N1 0.95 2.62 3.153(5) 115.6 . yes
C2 H2 O1 0.95 2.60 3.284(5) 129.4 3_676 yes
C4 H4 O7 0.95 2.48 3.281(5) 141.4 2_556 yes
C10 H10 O4^a 0.95 2.52 3.192(6) 128.0 . yes
C10 H10 N2^a 0.95 2.66 3.201(5) 116.3 . yes
C10 H10 O3A^b 0.95 2.62 3.323(18) 131.3 . yes
C12 H12C O3^a 0.98 2.56 3.186(6) 121.7 4_676 yes
C12 H12C O4A^b 0.98 2.47 3.32(2) 144.6 4_676 yes
C14 H14A O3^a 0.98 2.55 3.454(6) 152.6 3_556 yes
C14 H14C O7 0.98 2.57 3.492(5) 156.8 2_546 yes

loop_
_geom_torsion_atom_site_label_1
_geom_torsion_atom_site_label_2
_geom_torsion_atom_site_label_3
_geom_torsion_atom_site_label_4
_geom_torsion
_geom_torsion_site_symmetry_1
_geom_torsion_site_symmetry_2
_geom_torsion_site_symmetry_3
_geom_torsion_site_symmetry_4
_geom_torsion_publ_flag
C5 N3 C1 C2 -0.6(6) . . . . ?
Pd1 N3 C1 C2 179.7(3) . . . . ?
N3 C1 C2 C3 -0.3(6) . . . . ?
C1 C2 C3 C4 1.1(6) . . . . ?
C1 C2 C3 C11 179.2(4) . . . . ?
C2 C3 C4 C5 -1.1(6) . . . . ?
C11 C3 C4 C5 -179.1(4) . . . . ?
C1 N3 C5 C4 0.5(6) . . . . ?
Pd1 N3 C5 C4 -179.7(3) . . . . ?
C1 N3 C5 C6 -178.1(3) . . . . ?
Pd1 N3 C5 C6 1.7(4) . . . . ?
C3 C4 C5 N3 0.3(6) . . . . ?
C3 C4 C5 C6 178.8(4) . . . . ?
C10 N4 C6 C7 -0.8(6) . . . . ?
Pd1 N4 C6 C7 176.5(3) . . . . ?
C10 N4 C6 C5 179.3(3) . . . . ?
Pd1 N4 C6 C5 -3.4(4) . . . . ?
N3 C5 C6 N4 1.2(5) . . . . ?
C4 C5 C6 N4 -177.4(4) . . . . ?
N3 C5 C6 C7 -178.7(4) . . . . ?
C4 C5 C6 C7 2.7(6) . . . . ?
N4 C6 C7 C8 0.5(6) . . . . ?
C5 C6 C7 C8 -179.7(4) . . . . ?
C6 C7 C8 C9 0.1(6) . . . . ?
C6 C7 C8 C13 -179.1(4) . . . . ?
C7 C8 C9 C10 -0.4(6) . . . . ?
C13 C8 C9 C10 178.8(4) . . . . ?
C6 N4 C10 C9 0.6(6) . . . . ?
Pd1 N4 C10 C9 -176.4(3) . . . . ?
C8 C9 C10 N4 0.0(6) . . . . ?
C12 O6 C11 O5 -5.8(6) . . . . ?
C12 O6 C11 C3 174.6(3) . . . . ?
C2 C3 C11 O5 4.4(6) . . . . ?
C4 C3 C11 O5 -177.6(4) . . . . ?
C2 C3 C11 O6 -176.0(4) . . . . ?
C4 C3 C11 O6 1.9(6) . . . . ?
C14 O8 C13 O7 1.9(6) . . . . ?
C14 O8 C13 C8 -177.9(4) . . . . ?
C7 C8 C13 O7 -18.2(6) . . . . ?
C9 C8 C13 O7 162.7(4) . . . . ?
C7 C8 C13 O8 161.7(4) . . . . ?
C9 C8 C13 O8 -17.5(5) . . . . ?
